data_1568098
loop_
_publ_author_name
'Karges, Johannes'
'Giardini, Miriam A.'
'Blacque, Olivier'
'Woodworth, Brendon'
'Siqueira-Neto, Jair L'
'Cohen, Seth M.'

_publ_section_title
;
 Enantioselective inhibition of the SARS-CoV-2 main protease with
 rhenium(i) picolinic acid complexes.
;
_journal_issue 3
_journal_name_full 'Chemical science'
_journal_page_first 711
_journal_page_last 720
_journal_paper_doi 10.1039/d2sc05473f
_journal_volume 14
_journal_year 2023
_chemical_formula_moiety 'C9 H5 F N O6 Re'
_chemical_formula_sum 'C9 H5 F N O6 Re'
_chemical_formula_weight 428.34
_space_group_crystal_system monoclinic
_space_group_IT_number 14
_space_group_name_Hall '-P 2ybc'
_space_group_name_H-M_alt 'P 1 21/c 1'
_atom_sites_solution_hydrogens mixed
_atom_sites_solution_primary dual
_audit_creation_date 2021-03-25
_audit_creation_method
;
Olex2 1.3
(compiled 2020.11.12 svn.r5f609507 for OlexSys, GUI svn.r6272)
;
_audit_update_record
;
2022-09-06 deposited with the CCDC.	2022-12-13 downloaded from the CCDC.
;
_cell_angle_alpha 90
_cell_angle_beta 112.846(3)
_cell_angle_gamma 90
_cell_formula_units_Z 8
_cell_length_a 10.0882(2)
_cell_length_b 19.6105(3)
_cell_length_c 12.6146(3)
_cell_measurement_reflns_used 16882
_cell_measurement_temperature 160(1)
_cell_measurement_theta_max 76.5160
_cell_measurement_theta_min 2.2120
_cell_volume 2299.83(9)
_computing_cell_refinement 'CrysAlisPro 1.171.40.68a (Rigaku OD, 2019)'
_computing_data_collection 'CrysAlisPro 1.171.40.68a (Rigaku OD, 2019)'
_computing_data_reduction 'CrysAlisPro 1.171.40.68a (Rigaku OD, 2019)'
_computing_molecular_graphics 'Olex2 1.3 (Dolomanov et al., 2009)'
_computing_publication_material 'Olex2 1.3 (Dolomanov et al., 2009)'
_computing_structure_refinement 'SHELXL 2018/3 (Sheldrick, 2015)'
_computing_structure_solution 'SHELXT  (Sheldrick, 2015)'
_diffrn_ambient_environment N~2~
_diffrn_ambient_temperature 160(1)
_diffrn_detector 'CCD plate'
_diffrn_detector_area_resol_mean 10.3801
_diffrn_detector_type Atlas
_diffrn_measured_fraction_theta_full 1.000
_diffrn_measured_fraction_theta_max 1.000
_diffrn_measurement_details
;
List of Runs (angles in degrees, time in seconds):

  # Type    Start    End  Width  t~exp~   \w     \q     \k     \f   Frames
#--------------------------------------------------------------------------
  1  \w    -67.00  35.00   1.00    1.00    --  -40.76  37.00   0.00  102
  2  \w   -117.00 -14.00   1.00    1.00    --  -40.76 -37.00-180.00  103
  3  \w     11.00 115.00   1.00    1.00    --   40.76  57.00 150.00  104
  4  \w      6.00  83.00   1.00    1.00    --   40.76 -99.00  30.00   77
  5  \w     39.00 143.00   1.00    1.50    --  113.00 -61.00 -90.00  104
  6  \w     38.00 141.00   1.00    1.50    --  113.00 -45.00-120.00  103
  7  \w     83.00 178.00   1.00    1.50    --  113.00  61.00  60.00   95
  8  \w     35.00 109.00   1.00    1.50    --  113.00-111.00-180.00   74
  9  \w    104.00 178.00   1.00    1.50    --  113.00 111.00-120.00   74
 10  \w     85.00 178.00   1.00    1.50    --  113.00  45.00 -30.00   93
 11  \w    103.00 178.00   1.00    1.50    --  113.00  77.00 -30.00   75
 12  \w     29.00 107.00   1.00    1.50    --  113.00 -94.00 -60.00   78
 13  \w     35.00 109.00   1.00    1.50    --  113.00-111.00   0.00   74
 14  \w    103.00 178.00   1.00    1.50    --  113.00  77.00  30.00   75
 15  \w    103.00 178.00   1.00    1.50    --  113.00  77.00 120.00   75
 16  \w   -117.00 -14.00   1.00    1.00    --  -40.76 -37.00  30.00  103
 17  \w   -115.00 -11.00   1.00    1.00    --  -40.76 -57.00 -30.00  104
 18  \w      6.00  83.00   1.00    1.00    --   40.76 -99.00-180.00   77
 19  \w     83.00 108.00   1.00    1.50    --  113.00  61.00 -90.00   25
 20  \w     52.00 178.00   1.00    1.50    --  113.00  15.00-180.00  126
 21  \w     82.00 178.00   1.00    1.50    --  113.00  30.00-120.00   96
;
_diffrn_measurement_device 'four-circle diffractometer'
_diffrn_measurement_device_type 'SuperNova, Dual, Cu at home/near, Atlas'
_diffrn_measurement_method '\w scans'
_diffrn_orient_matrix_type 'CrysAlisPro convention (1999,Acta A55,543-557)'
_diffrn_orient_matrix_UB_11 -0.1243778000
_diffrn_orient_matrix_UB_12 -0.0475162000
_diffrn_orient_matrix_UB_13 -0.0713055000
_diffrn_orient_matrix_UB_21 -0.1069905000
_diffrn_orient_matrix_UB_22 0.0458575000
_diffrn_orient_matrix_UB_23 0.0270937000
_diffrn_orient_matrix_UB_31 -0.0233751000
_diffrn_orient_matrix_UB_32 0.0425587000
_diffrn_orient_matrix_UB_33 -0.1082794000
_diffrn_radiation_monochromator mirror
_diffrn_radiation_probe x-ray
_diffrn_radiation_type 'Cu K\a'
_diffrn_radiation_wavelength 1.54184
_diffrn_reflns_av_R_equivalents 0.0300
_diffrn_reflns_av_unetI/netI 0.0157
_diffrn_reflns_Laue_measured_fraction_full 1.000
_diffrn_reflns_Laue_measured_fraction_max 1.000
_diffrn_reflns_limit_h_max 12
_diffrn_reflns_limit_h_min -12
_diffrn_reflns_limit_k_max 23
_diffrn_reflns_limit_k_min -23
_diffrn_reflns_limit_l_max 14
_diffrn_reflns_limit_l_min -15
_diffrn_reflns_number 21410
_diffrn_reflns_point_group_measured_fraction_full 1.000
_diffrn_reflns_point_group_measured_fraction_max 1.000
_diffrn_reflns_theta_full 67.684
_diffrn_reflns_theta_max 68.234
_diffrn_reflns_theta_min 4.421
_diffrn_source 'micro-focus sealed X-ray tube'
_diffrn_source_type 'SuperNova (Cu) X-ray Source'
_exptl_absorpt_coefficient_mu 21.048
_exptl_absorpt_correction_T_max 0.414
_exptl_absorpt_correction_T_min 0.025
_exptl_absorpt_correction_type analytical
_exptl_absorpt_process_details
;
CrysAlisPro 1.171.40.68a (Rigaku Oxford Diffraction, 2019)
Analytical numeric absorption correction using a multifaceted crystal
model based on expressions derived by R.C. Clark & J.S. Reid.
(Clark, R. C. & Reid, J. S. (1995). Acta Cryst. A51, 887-897)
Empirical absorption correction using spherical harmonics,
 implemented in SCALE3 ABSPACK scaling algorithm.
;
_exptl_crystal_colour colourless
_exptl_crystal_density_diffrn 2.474
_exptl_crystal_description plate
_exptl_crystal_F_000 1584
_exptl_crystal_size_max 0.31
_exptl_crystal_size_mid 0.10
_exptl_crystal_size_min 0.06
_refine_diff_density_max 1.990
_refine_diff_density_min -1.277
_refine_diff_density_rms 0.114
_refine_ls_extinction_coef 0.000277(12)
_refine_ls_extinction_expression Fc^*^=kFc[1+0.001xFc^2^\l^3^/sin(2\q)]^-1/4^
_refine_ls_extinction_method 'SHELXL-2018/3 (Sheldrick 2018)'
_refine_ls_goodness_of_fit_ref 1.276
_refine_ls_hydrogen_treatment mixed
_refine_ls_matrix_type full
_refine_ls_number_parameters 338
_refine_ls_number_reflns 4214
_refine_ls_number_restraints 0
_refine_ls_restrained_S_all 1.276
_refine_ls_R_factor_all 0.0264
_refine_ls_R_factor_gt 0.0264
_refine_ls_shift/su_max 0.003
_refine_ls_shift/su_mean 0.000
_refine_ls_structure_factor_coef Fsqd
_refine_ls_weighting_details 'w=1/[\s^2^(Fo^2^)+(0.0196P)^2^+9.4794P] where P=(Fo^2^+2Fc^2^)/3'
_refine_ls_weighting_scheme calc
_refine_ls_wR_factor_gt 0.0628
_refine_ls_wR_factor_ref 0.0629
_reflns_Friedel_coverage 0.000
_reflns_number_gt 4208
_reflns_number_total 4214
_reflns_threshold_expression 'I > 2\s(I)'
_cod_data_source_file d2sc05473f2.cif
_cod_data_source_block 12
_cod_depositor_comments 'Adding full bibliography for 1568094--1568122.cif.'
_cod_original_cell_volume 2299.81(9)
_cod_database_code 1568098
_shelx_shelxl_version_number 2018/3
_shelx_space_group_comment
;
The symmetry employed for this shelxl refinement is uniquely defined
by the following loop, which should always be used as a source of
symmetry information in preference to the above space-group names.
They are only intended as comments.
;
_shelx_estimated_absorpt_t_max 0.365
_shelx_estimated_absorpt_t_min 0.059
_olex2_refinement_description
;
1. Fixed Uiso
 At 1.2 times of:
  All C(H) groups
 At 1.5 times of:
  All C(H,H,H,H) groups
2.a Aromatic/amide H refined with riding coordinates:
 C4(H4), C5(H5), C7(H7), C13(H13), C14(H14), C16(H16)
;

loop_
_space_group_symop_operation_xyz
'x, y, z'
'-x, y+1/2, -z+1/2'
'-x, -y, -z'
'x, -y-1/2, z-1/2'

loop_
_atom_site_label
_atom_site_type_symbol
_atom_site_fract_x
_atom_site_fract_y
_atom_site_fract_z
_atom_site_U_iso_or_equiv
_atom_site_adp_type
_atom_site_occupancy
_atom_site_site_symmetry_order
_atom_site_calc_flag
_atom_site_refinement_flags_posn
_atom_site_refinement_flags_adp
_atom_site_refinement_flags_occupancy
_atom_site_disorder_assembly
_atom_site_disorder_group
C1 C 0.8838(6) 0.6171(3) 1.2731(5) 0.0375(14) Uani 1 1 d . . . . .
H4A H 0.815(9) 0.499(4) 1.388(7) 0.056 Uiso 1 1 d . U . . .
H4B H 0.812(8) 0.522(4) 1.484(7) 0.056 Uiso 1 1 d . U . . .
H10A H 0.335(8) 0.516(4) 0.979(7) 0.056 Uiso 1 1 d . U . . .
H10B H 0.355(9) 0.485(4) 0.888(7) 0.056 Uiso 1 1 d . U . . .
C2 C 0.8798(6) 0.6655(3) 1.4712(5) 0.0350(13) Uani 1 1 d . . . . .
C3 C 0.7047(7) 0.7157(3) 1.2728(5) 0.0377(14) Uani 1 1 d . . . . .
C4 C 0.5525(6) 0.6589(3) 1.4777(4) 0.0321(12) Uani 1 1 d . . . . .
H4 H 0.636012 0.681303 1.529553 0.039 Uiso 1 1 calc R U . . .
C5 C 0.4308(6) 0.6584(3) 1.5018(5) 0.0337(12) Uani 1 1 d . . . . .
H5 H 0.428594 0.681449 1.567328 0.040 Uiso 1 1 calc R U . . .
C6 C 0.3117(7) 0.6233(3) 1.4280(5) 0.0347(12) Uani 1 1 d . . . . .
C7 C 0.3127(6) 0.5925(3) 1.3296(4) 0.0311(11) Uani 1 1 d . . . . .
H7 H 0.230819 0.569141 1.277581 0.037 Uiso 1 1 calc R U . . .
C8 C 0.4380(6) 0.5974(3) 1.3106(4) 0.0250(10) Uani 1 1 d . . . . .
C9 C 0.4502(6) 0.5682(3) 1.2035(4) 0.0247(10) Uani 1 1 d . . . . .
C10 C 0.4475(6) 0.5901(3) 0.7633(4) 0.0295(12) Uani 1 1 d . . . . .
C11 C 0.4537(6) 0.6559(3) 0.9499(5) 0.0297(11) Uani 1 1 d . . . . .
C12 C 0.2843(6) 0.6979(3) 0.7481(4) 0.0298(11) Uani 1 1 d . . . . .
C13 C 0.1312(6) 0.6580(3) 0.9744(4) 0.0281(11) Uani 1 1 d . . . . .
H13 H 0.216375 0.681496 1.020689 0.034 Uiso 1 1 calc R U . . .
C14 C 0.0158(6) 0.6582(3) 1.0078(5) 0.0332(12) Uani 1 1 d . . . . .
H14 H 0.020730 0.681507 1.075307 0.040 Uiso 1 1 calc R U . . .
C15 C -0.1051(7) 0.6239(3) 0.9406(5) 0.0371(13) Uani 1 1 d . . . . .
C16 C -0.1146(6) 0.5901(3) 0.8416(5) 0.0355(13) Uani 1 1 d . . . . .
H16 H -0.199156 0.566463 0.794519 0.043 Uiso 1 1 calc R U . . .
C17 C 0.0052(6) 0.5928(3) 0.8156(4) 0.0262(10) Uani 1 1 d . . . . .
C18 C 0.0074(6) 0.5586(3) 0.7079(4) 0.0275(11) Uani 1 1 d . . . . .
F1 F 0.1950(4) 0.6199(2) 1.4537(3) 0.0525(10) Uani 1 1 d . . . . .
F2 F -0.2202(4) 0.6228(2) 0.9699(3) 0.0540(11) Uani 1 1 d . . . . .
N1 N 0.5578(5) 0.6291(2) 1.3835(3) 0.0263(9) Uani 1 1 d . . . . .
N2 N 0.1281(5) 0.6259(2) 0.8792(4) 0.0236(9) Uani 1 1 d . . . . .
O1 O 0.9647(5) 0.6119(3) 1.2272(4) 0.0588(14) Uani 1 1 d . . . . .
O2 O 0.9607(5) 0.6892(2) 1.5555(4) 0.0477(11) Uani 1 1 d . . . . .
O3 O 0.6865(6) 0.7705(2) 1.2378(4) 0.0550(14) Uani 1 1 d . . . . .
O4 O 0.7660(4) 0.52454(19) 1.4129(3) 0.0262(7) Uani 1 1 d . . . . .
O5 O 0.3444(4) 0.54272(19) 1.1278(3) 0.0287(8) Uani 1 1 d . . . . .
O6 O 0.5753(4) 0.57315(17) 1.1994(3) 0.0251(7) Uani 1 1 d . . . . .
O7 O 0.5300(4) 0.5782(2) 0.7240(3) 0.0355(9) Uani 1 1 d . . . . .
O8 O 0.5430(5) 0.6843(2) 1.0242(3) 0.0400(10) Uani 1 1 d . . . . .
O9 O 0.2779(5) 0.7502(2) 0.7033(4) 0.0429(10) Uani 1 1 d . . . . .
O10 O 0.3129(4) 0.51522(19) 0.9106(3) 0.0257(8) Uani 1 1 d . . . . .
O11 O -0.1025(4) 0.5312(2) 0.6414(3) 0.0361(9) Uani 1 1 d . . . . .
O12 O 0.1276(4) 0.56205(18) 0.6957(3) 0.0260(7) Uani 1 1 d . . . . .
Re1 Re 0.74148(2) 0.62642(2) 1.33605(2) 0.02574(8) Uani 1 1 d . . . . .
Re2 Re 0.30500(2) 0.61329(2) 0.82458(2) 0.02189(8) Uani 1 1 d . . . . .

loop_
_atom_site_aniso_label
_atom_site_aniso_U_11
_atom_site_aniso_U_22
_atom_site_aniso_U_33
_atom_site_aniso_U_23
_atom_site_aniso_U_13
_atom_site_aniso_U_12
C1 0.030(3) 0.053(4) 0.026(3) 0.006(2) 0.007(2) -0.005(3)
C2 0.036(3) 0.028(3) 0.034(3) 0.007(2) 0.006(3) -0.003(2)
C3 0.043(3) 0.034(3) 0.022(3) -0.001(2) -0.001(2) -0.011(3)
C4 0.043(3) 0.028(3) 0.020(2) -0.004(2) 0.007(2) 0.005(2)
C5 0.044(3) 0.033(3) 0.021(2) -0.002(2) 0.010(2) 0.003(2)
C6 0.038(3) 0.037(3) 0.031(3) 0.004(2) 0.015(3) 0.003(2)
C7 0.031(3) 0.036(3) 0.023(3) -0.001(2) 0.007(2) 0.000(2)
C8 0.029(3) 0.023(2) 0.020(2) 0.0015(19) 0.006(2) 0.003(2)
C9 0.029(3) 0.022(2) 0.020(2) 0.0014(19) 0.005(2) 0.001(2)
C10 0.032(3) 0.023(3) 0.025(3) 0.006(2) 0.002(2) -0.002(2)
C11 0.036(3) 0.024(3) 0.028(3) 0.007(2) 0.011(2) 0.005(2)
C12 0.028(3) 0.035(3) 0.021(2) -0.006(2) 0.004(2) -0.002(2)
C13 0.034(3) 0.024(3) 0.022(2) -0.004(2) 0.007(2) 0.001(2)
C14 0.041(3) 0.033(3) 0.024(3) -0.003(2) 0.011(2) 0.009(2)
C15 0.035(3) 0.045(3) 0.034(3) 0.006(3) 0.017(3) 0.009(3)
C16 0.033(3) 0.046(3) 0.024(3) 0.001(2) 0.008(2) -0.001(3)
C17 0.029(3) 0.026(3) 0.020(2) -0.005(2) 0.005(2) -0.001(2)
C18 0.030(3) 0.031(3) 0.019(2) -0.001(2) 0.006(2) -0.001(2)
F1 0.045(2) 0.077(3) 0.045(2) -0.0102(19) 0.0277(18) -0.0049(19)
F2 0.0326(19) 0.090(3) 0.045(2) -0.010(2) 0.0221(17) 0.0026(19)
N1 0.036(2) 0.021(2) 0.017(2) -0.0007(16) 0.0050(18) 0.0040(17)
N2 0.024(2) 0.023(2) 0.019(2) -0.0011(16) 0.0038(17) 0.0013(16)
O1 0.045(3) 0.098(4) 0.039(3) 0.014(3) 0.022(2) 0.002(3)
O2 0.048(3) 0.036(2) 0.037(2) -0.0011(19) -0.008(2) -0.009(2)
O3 0.079(4) 0.029(2) 0.034(2) 0.0059(18) -0.003(2) -0.007(2)
O4 0.0302(19) 0.0255(18) 0.0198(17) -0.0003(14) 0.0064(15) 0.0034(15)
O5 0.0261(19) 0.033(2) 0.0216(17) -0.0043(15) 0.0038(15) -0.0022(15)
O6 0.0279(18) 0.0250(18) 0.0196(16) -0.0019(13) 0.0063(14) -0.0009(14)
O7 0.032(2) 0.043(2) 0.038(2) 0.0075(18) 0.0203(18) 0.0049(17)
O8 0.048(2) 0.033(2) 0.026(2) -0.0046(17) -0.0001(18) -0.0090(19)
O9 0.060(3) 0.025(2) 0.037(2) 0.0110(17) 0.011(2) 0.0012(19)
O10 0.033(2) 0.0238(18) 0.0184(17) -0.0012(14) 0.0084(15) 0.0031(15)
O11 0.031(2) 0.050(2) 0.0204(18) -0.0062(17) 0.0032(16) -0.0118(18)
O12 0.0282(18) 0.0289(18) 0.0173(16) -0.0041(14) 0.0049(14) -0.0004(15)
Re1 0.02764(14) 0.02472(13) 0.01993(12) 0.00024(8) 0.00384(9) -0.00283(8)
Re2 0.02504(13) 0.02092(12) 0.01672(12) -0.00009(8) 0.00483(9) 0.00008(8)

loop_
_atom_type_symbol
_atom_type_description
_atom_type_scat_dispersion_real
_atom_type_scat_dispersion_imag
_atom_type_scat_source
C C 0.0181 0.0091 'International Tables Vol C Tables 4.2.6.8 and 6.1.1.4'
H H 0.0000 0.0000 'International Tables Vol C Tables 4.2.6.8 and 6.1.1.4'
F F 0.0727 0.0534 'International Tables Vol C Tables 4.2.6.8 and 6.1.1.4'
N N 0.0311 0.0180 'International Tables Vol C Tables 4.2.6.8 and 6.1.1.4'
O O 0.0492 0.0322 'International Tables Vol C Tables 4.2.6.8 and 6.1.1.4'
Re Re -5.2083 5.8923 'International Tables Vol C Tables 4.2.6.8 and 6.1.1.4'

loop_
_exptl_crystal_face_index_h
_exptl_crystal_face_index_k
_exptl_crystal_face_index_l
_exptl_crystal_face_perp_dist
1 1 -1 0.0314
-1 -1 1 0.0314
-1 0 1 0.0216
1 0 -1 0.0456
1 -1 2 0.1506
-1 1 -2 0.1506
0 -1 0 0.0442
0 1 0 0.0602
-5 -7 4 0.0277
2 5 -2 0.0406
-2 5 1 0.0472
-1 11 5 0.0870
3 9 2 0.1022
2 -12 -3 0.0381

loop_
_geom_angle_atom_site_label_1
_geom_angle_atom_site_label_2
_geom_angle_atom_site_label_3
_geom_angle
_geom_angle_site_symmetry_1
_geom_angle_site_symmetry_3
_geom_angle_publ_flag
O1 C1 Re1 175.6(5) . . ?
O2 C2 Re1 177.5(6) . . ?
O3 C3 Re1 177.6(5) . . ?
C5 C4 H4 118.7 . . ?
N1 C4 H4 118.7 . . ?
N1 C4 C5 122.5(5) . . ?
C4 C5 H5 120.9 . . ?
C4 C5 C6 118.2(5) . . ?
C6 C5 H5 120.9 . . ?
C7 C6 C5 120.8(6) . . ?
F1 C6 C5 118.6(5) . . ?
F1 C6 C7 120.6(5) . . ?
C6 C7 H7 121.5 . . ?
C8 C7 C6 116.9(5) . . ?
C8 C7 H7 121.5 . . ?
C7 C8 C9 121.7(5) . . ?
N1 C8 C7 123.5(5) . . ?
N1 C8 C9 114.8(5) . . ?
O5 C9 C8 120.0(5) . . ?
O5 C9 O6 124.6(5) . . ?
O6 C9 C8 115.3(4) . . ?
O7 C10 Re2 177.5(5) . . ?
O8 C11 Re2 177.4(5) . . ?
O9 C12 Re2 177.1(5) . . ?
C14 C13 H13 118.5 . . ?
N2 C13 H13 118.5 . . ?
N2 C13 C14 122.9(5) . . ?
C13 C14 H14 121.2 . . ?
C15 C14 C13 117.6(5) . . ?
C15 C14 H14 121.2 . . ?
C14 C15 C16 122.0(6) . . ?
F2 C15 C14 119.6(5) . . ?
F2 C15 C16 118.4(6) . . ?
C15 C16 H16 122.0 . . ?
C17 C16 C15 116.1(5) . . ?
C17 C16 H16 122.0 . . ?
C16 C17 C18 121.1(5) . . ?
N2 C17 C16 124.5(5) . . ?
N2 C17 C18 114.4(5) . . ?
O11 C18 C17 118.8(5) . . ?
O11 C18 O12 126.0(5) . . ?
O12 C18 C17 115.2(4) . . ?
C4 N1 C8 117.9(5) . . ?
C4 N1 Re1 126.1(4) . . ?
C8 N1 Re1 116.0(3) . . ?
C13 N2 C17 116.9(5) . . ?
C13 N2 Re2 127.0(4) . . ?
C17 N2 Re2 115.9(3) . . ?
H4A O4 H4B 102(7) . . ?
Re1 O4 H4A 111(5) . . ?
Re1 O4 H4B 117(5) . . ?
C9 O6 Re1 118.4(3) . . ?
H10A O10 H10B 114(8) . . ?
Re2 O10 H10A 118(6) . . ?
Re2 O10 H10B 112(5) . . ?
C18 O12 Re2 118.9(3) . . ?
C1 Re1 N1 171.0(2) . . ?
C1 Re1 O4 97.1(2) . . ?
C1 Re1 O6 95.6(2) . . ?
C2 Re1 C1 90.2(3) . . ?
C2 Re1 C3 87.7(2) . . ?
C2 Re1 N1 98.8(2) . . ?
C2 Re1 O4 93.08(19) . . ?
C2 Re1 O6 171.6(2) . . ?
C3 Re1 C1 88.3(3) . . ?
C3 Re1 N1 92.6(2) . . ?
C3 Re1 O4 174.6(2) . . ?
C3 Re1 O6 98.42(19) . . ?
N1 Re1 O4 82.01(15) . . ?
O6 Re1 N1 75.40(15) . . ?
O6 Re1 O4 80.27(14) . . ?
C10 Re2 N2 171.36(19) . . ?
C10 Re2 O10 95.88(18) . . ?
C10 Re2 O12 96.78(18) . . ?
C11 Re2 C10 88.1(2) . . ?
C11 Re2 N2 99.6(2) . . ?
C11 Re2 O10 96.26(18) . . ?
C11 Re2 O12 174.02(19) . . ?
C12 Re2 C10 87.3(2) . . ?
C12 Re2 C11 86.2(2) . . ?
C12 Re2 N2 97.0(2) . . ?
C12 Re2 O10 176.02(19) . . ?
C12 Re2 O12 97.48(18) . . ?
N2 Re2 O10 79.54(15) . . ?
O12 Re2 N2 75.28(14) . . ?
O12 Re2 O10 79.84(14) . . ?

loop_
_geom_bond_atom_site_label_1
_geom_bond_atom_site_label_2
_geom_bond_distance
_geom_bond_site_symmetry_2
_geom_bond_publ_flag
C1 O1 1.174(8) . ?
C1 Re1 1.900(6) . ?
C2 O2 1.157(7) . ?
C2 Re1 1.896(6) . ?
C3 O3 1.150(7) . ?
C3 Re1 1.899(6) . ?
C4 H4 0.9500 . ?
C4 C5 1.374(8) . ?
C4 N1 1.345(7) . ?
C5 H5 0.9500 . ?
C5 C6 1.384(8) . ?
C6 C7 1.384(8) . ?
C6 F1 1.337(7) . ?
C7 H7 0.9500 . ?
C7 C8 1.379(8) . ?
C8 C9 1.515(7) . ?
C8 N1 1.352(7) . ?
C9 O5 1.229(6) . ?
C9 O6 1.287(6) . ?
C10 O7 1.145(7) . ?
C10 Re2 1.933(6) . ?
C11 O8 1.159(7) . ?
C11 Re2 1.899(6) . ?
C12 O9 1.160(7) . ?
C12 Re2 1.890(6) . ?
C13 H13 0.9500 . ?
C13 C14 1.383(8) . ?
C13 N2 1.346(6) . ?
C14 H14 0.9500 . ?
C14 C15 1.364(9) . ?
C15 C16 1.382(8) . ?
C15 F2 1.348(7) . ?
C16 H16 0.9500 . ?
C16 C17 1.371(8) . ?
C17 C18 1.522(7) . ?
C17 N2 1.353(7) . ?
C18 O11 1.224(6) . ?
C18 O12 1.282(7) . ?
N1 Re1 2.157(5) . ?
N2 Re2 2.162(4) . ?
O4 H4A 0.84(8) . ?
O4 H4B 0.84(8) . ?
O4 Re1 2.193(4) . ?
O6 Re1 2.152(3) . ?
O10 H10A 0.80(8) . ?
O10 H10B 0.84(9) . ?
O10 Re2 2.195(4) . ?
O12 Re2 2.144(3) . ?

loop_
_geom_hbond_atom_site_label_D
_geom_hbond_atom_site_label_H
_geom_hbond_atom_site_label_A
_geom_hbond_distance_DH
_geom_hbond_distance_HA
_geom_hbond_distance_DA
_geom_hbond_angle_DHA
_geom_hbond_site_symmetry_A
_geom_hbond_publ_flag
O4 H4A O12 0.84(8) 1.83(8) 2.656(5) 165(8) 3_667 yes
O4 H4B O11 0.84(8) 1.84(8) 2.667(5) 169(8) 1_656 yes
O10 H10A O5 0.80(8) 1.92(8) 2.687(5) 160(8) . yes
O10 H10B O6 0.84(9) 1.90(9) 2.723(5) 166(8) 3_667 yes
C7 H7 O1 0.95 2.64 3.258(7) 122.8 1_455 yes
C13 H13 O9 0.95 2.53 3.233(6) 131.4 4_576 yes

loop_
_geom_torsion_atom_site_label_1
_geom_torsion_atom_site_label_2
_geom_torsion_atom_site_label_3
_geom_torsion_atom_site_label_4
_geom_torsion
_geom_torsion_site_symmetry_1
_geom_torsion_site_symmetry_2
_geom_torsion_site_symmetry_3
_geom_torsion_site_symmetry_4
_geom_torsion_publ_flag
C4 C5 C6 C7 -3.2(9) . . . . ?
C4 C5 C6 F1 177.0(5) . . . . ?
C5 C4 N1 C8 -0.1(8) . . . . ?
C5 C4 N1 Re1 180.0(4) . . . . ?
C5 C6 C7 C8 1.3(8) . . . . ?
C6 C7 C8 C9 -177.5(5) . . . . ?
C6 C7 C8 N1 1.3(8) . . . . ?
C7 C8 C9 O5 4.0(8) . . . . ?
C7 C8 C9 O6 -176.5(5) . . . . ?
C7 C8 N1 C4 -1.9(8) . . . . ?
C7 C8 N1 Re1 178.0(4) . . . . ?
C8 C9 O6 Re1 -3.8(5) . . . . ?
C9 C8 N1 C4 176.9(4) . . . . ?
C9 C8 N1 Re1 -3.1(5) . . . . ?
C13 C14 C15 C16 -0.5(9) . . . . ?
C13 C14 C15 F2 -180.0(5) . . . . ?
C14 C13 N2 C17 -0.2(7) . . . . ?
C14 C13 N2 Re2 -174.0(4) . . . . ?
C14 C15 C16 C17 0.5(9) . . . . ?
C15 C16 C17 C18 -179.1(5) . . . . ?
C15 C16 C17 N2 -0.3(9) . . . . ?
C16 C17 C18 O11 3.6(8) . . . . ?
C16 C17 C18 O12 -177.0(5) . . . . ?
C16 C17 N2 C13 0.2(8) . . . . ?
C16 C17 N2 Re2 174.6(4) . . . . ?
C17 C18 O12 Re2 0.4(6) . . . . ?
C18 C17 N2 C13 179.0(4) . . . . ?
C18 C17 N2 Re2 -6.5(6) . . . . ?
F1 C6 C7 C8 -178.8(5) . . . . ?
F2 C15 C16 C17 180.0(5) . . . . ?
N1 C4 C5 C6 2.6(8) . . . . ?
N1 C8 C9 O5 -174.8(4) . . . . ?
N1 C8 C9 O6 4.6(6) . . . . ?
N2 C13 C14 C15 0.3(8) . . . . ?
N2 C17 C18 O11 -175.3(5) . . . . ?
N2 C17 C18 O12 4.1(7) . . . . ?
O5 C9 O6 Re1 175.5(4) . . . . ?
O11 C18 O12 Re2 179.8(4) . . . . ?
